data_2225799
loop_
_publ_author_name
'Fun, Hoong-Kun'
'Rosli, Mohd Mustaqim'
'Rai, Sankappa'
'Isloor, Arun M.'
'Shetty, Prakash'

_publ_section_title
;
 5-(2,4-Dichlorophenyl)-3-(4-nitrophenyl)-1,2,4-oxadiazole
;
_journal_coeditor_code CI5063
_journal_issue 5
_journal_name_full 'Acta Crystallographica Section E'
_journal_page_first o1196
_journal_page_last o1197
_journal_paper_doi 10.1107/S1600536810011153
_journal_volume 66
_journal_year 2010
_chemical_formula_iupac 'C14 H7 Cl2 N3 O3'
_chemical_formula_moiety 'C14 H7 Cl2 N3 O3'
_chemical_formula_sum 'C14 H7 Cl2 N3 O3'
_chemical_formula_weight 336.13
_chemical_name_systematic
;
5-(2,4-Dichlorophenyl)-3-(4-nitrophenyl)-1,2,4-oxadiazole
;
_space_group_IT_number 29
_symmetry_cell_setting orthorhombic
_symmetry_space_group_name_Hall 'P 2c -2ac'
_symmetry_space_group_name_H-M 'P c a 21'
_atom_sites_solution_hydrogens geom
_atom_sites_solution_primary direct
_atom_sites_solution_secondary difmap
_audit_creation_method SHELXL-97
_cell_angle_alpha 90.00
_cell_angle_beta 90.00
_cell_angle_gamma 90.00
_cell_formula_units_Z 4
_cell_length_a 13.5272(5)
_cell_length_b 6.5362(2)
_cell_length_c 15.6880(5)
_cell_measurement_reflns_used 2389
_cell_measurement_temperature 296(2)
_cell_measurement_theta_max 30.07
_cell_measurement_theta_min 2.60
_cell_volume 1387.08(8)
_computing_cell_refinement 'SAINT (Bruker, 2005)'
_computing_data_collection 'APEX2 (Bruker, 2005)'
_computing_data_reduction 'SAINT (Bruker, 2005)'
_computing_molecular_graphics 'SHELXTL (Sheldrick, 2008)'
_computing_publication_material 'SHELXTL (Sheldrick, 2008) and PLATON (Spek, 2009)'
_computing_structure_refinement 'SHELXTL (Sheldrick, 2008)'
_computing_structure_solution 'SHELXTL (Sheldrick, 2008)'
_diffrn_ambient_temperature 296(2)
_diffrn_measured_fraction_theta_full 0.996
_diffrn_measured_fraction_theta_max 0.996
_diffrn_measurement_device_type
;
Bruker SMART APEXII CCD area-detector diffractometer
;
_diffrn_measurement_method '\f and \w scans'
_diffrn_radiation_monochromator graphite
_diffrn_radiation_source 'fine-focus sealed tube'
_diffrn_radiation_type MoK\a
_diffrn_radiation_wavelength 0.71073
_diffrn_reflns_av_R_equivalents 0.0451
_diffrn_reflns_av_sigmaI/netI 0.0449
_diffrn_reflns_limit_h_max 16
_diffrn_reflns_limit_h_min -13
_diffrn_reflns_limit_k_max 8
_diffrn_reflns_limit_k_min -7
_diffrn_reflns_limit_l_max 19
_diffrn_reflns_limit_l_min -17
_diffrn_reflns_number 9845
_diffrn_reflns_theta_full 26.00
_diffrn_reflns_theta_max 26.00
_diffrn_reflns_theta_min 2.60
_diffrn_standards_number 0
_exptl_absorpt_coefficient_mu 0.484
_exptl_absorpt_correction_T_max 0.9800
_exptl_absorpt_correction_T_min 0.8428
_exptl_absorpt_correction_type multi-scan
_exptl_absorpt_process_details '(SADABS; Bruker, 2005)'
_exptl_crystal_colour colourless
_exptl_crystal_density_diffrn 1.610
_exptl_crystal_density_method 'not measured'
_exptl_crystal_description plate
_exptl_crystal_F_000 680
_exptl_crystal_size_max 0.37
_exptl_crystal_size_mid 0.11
_exptl_crystal_size_min 0.04
_refine_diff_density_max 0.244
_refine_diff_density_min -0.223
_refine_ls_abs_structure_details 'Flack (1983), 1243 Friedel pairs'
_refine_ls_abs_structure_Flack -0.01(7)
_refine_ls_extinction_method none
_refine_ls_goodness_of_fit_ref 1.061
_refine_ls_hydrogen_treatment constr
_refine_ls_matrix_type full
_refine_ls_number_parameters 199
_refine_ls_number_reflns 2658
_refine_ls_number_restraints 1
_refine_ls_restrained_S_all 1.061
_refine_ls_R_factor_all 0.0690
_refine_ls_R_factor_gt 0.0484
_refine_ls_shift/su_max 0.001
_refine_ls_shift/su_mean 0.000
_refine_ls_structure_factor_coef Fsqd
_refine_ls_weighting_details 'calc w=1/[\s^2^(Fo^2^)+(0.0361P)^2^+0.1623P] where P=(Fo^2^+2Fc^2^)/3'
_refine_ls_weighting_scheme calc
_refine_ls_wR_factor_gt 0.0842
_refine_ls_wR_factor_ref 0.0912
_reflns_number_gt 2029
_reflns_number_total 2658
_reflns_threshold_expression I>2\s(I)
_cod_data_source_file ci5063.cif
_cod_data_source_block I
_cod_depositor_comments
;
The following automatic conversions were performed:
'_symmetry_cell_setting' value 'Orthorhombic' changed to 'orthorhombic'
according to '/home/saulius/struct/CIF-dictionaries/cif_core.dic'
dictionary named 'cif_core.dic' version 2.4.1 from 2010-06-29.

Automatic conversion script
Id: cif_fix_enum 1527 2010-12-29 10:47:43Z saulius 
;
_cod_database_code 2225799
_cod_database_fobs_code 2225799

loop_
_symmetry_equiv_pos_as_xyz
'x, y, z'
'-x, -y, z+1/2'
'x+1/2, -y, z'
'-x+1/2, y, z+1/2'

loop_
_atom_site_type_symbol
_atom_site_label
_atom_site_fract_x
_atom_site_fract_y
_atom_site_fract_z
_atom_site_U_iso_or_equiv
_atom_site_adp_type
_atom_site_calc_flag
_atom_site_refinement_flags
_atom_site_occupancy
_atom_site_disorder_assembly
_atom_site_disorder_group
Cl Cl1 0.37074(7) 1.17134(15) 0.20371(7) 0.0672(3) Uani d . 1 . .
Cl Cl2 0.08039(7) 0.73697(16) 0.34239(10) 0.0814(4) Uani d . 1 . .
O O1 0.15793(17) 0.3687(4) 0.41360(18) 0.0643(8) Uani d . 1 . .
O O2 0.3673(2) -0.6615(5) 0.6679(2) 0.0975(12) Uani d . 1 . .
O O3 0.5067(2) -0.5915(5) 0.6109(2) 0.0959(11) Uani d . 1 . .
N N1 0.1636(2) 0.1879(5) 0.4615(2) 0.0653(10) Uani d . 1 . .
N N2 0.3154(2) 0.2966(4) 0.4278(2) 0.0454(7) Uani d . 1 . .
N N3 0.4200(3) -0.5541(5) 0.6249(2) 0.0646(9) Uani d . 1 . .
C C1 0.3731(2) 0.6429(5) 0.3289(2) 0.0515(10) Uani d . 1 . .
H H1A 0.4198 0.5472 0.3463 0.062 Uiso calc R 1 . .
C C2 0.4043(3) 0.8143(5) 0.2848(3) 0.0562(10) Uani d . 1 . .
H H2A 0.4709 0.8346 0.2729 0.067 Uiso calc R 1 . .
C C3 0.3342(3) 0.9546(5) 0.2589(2) 0.0478(9) Uani d . 1 . .
C C4 0.2351(3) 0.9269(5) 0.2767(2) 0.0493(9) Uani d . 1 . .
H H4A 0.1888 1.0233 0.2594 0.059 Uiso calc R 1 . .
C C5 0.2060(2) 0.7551(5) 0.3204(2) 0.0484(9) Uani d . 1 . .
C C6 0.2735(2) 0.6087(4) 0.3481(2) 0.0417(8) Uani d . 1 . .
C C7 0.2522(2) 0.4235(5) 0.3964(2) 0.0423(8) Uani d . 1 . .
C C8 0.2581(3) 0.1536(5) 0.4676(2) 0.0434(8) Uani d . 1 . .
C C9 0.2984(2) -0.0278(5) 0.5105(2) 0.0411(8) Uani d . 1 . .
C C10 0.2372(2) -0.1701(5) 0.5499(2) 0.0463(9) Uani d . 1 . .
H H10A 0.1692 -0.1493 0.5501 0.056 Uiso calc R 1 . .
C C11 0.2759(3) -0.3416(5) 0.5887(2) 0.0491(10) Uani d . 1 . .
H H11A 0.2350 -0.4357 0.6158 0.059 Uiso calc R 1 . .
C C12 0.3767(3) -0.3693(5) 0.5861(2) 0.0457(9) Uani d . 1 . .
C C13 0.4388(3) -0.2323(5) 0.5472(2) 0.0547(10) Uani d . 1 . .
H H13A 0.5066 -0.2559 0.5458 0.066 Uiso calc R 1 . .
C C14 0.3995(2) -0.0590(5) 0.5103(2) 0.0508(9) Uani d . 1 . .
H H14A 0.4411 0.0369 0.4851 0.061 Uiso calc R 1 . .

loop_
_atom_site_aniso_label
_atom_site_aniso_U_11
_atom_site_aniso_U_22
_atom_site_aniso_U_33
_atom_site_aniso_U_12
_atom_site_aniso_U_13
_atom_site_aniso_U_23
Cl1 0.0778(7) 0.0595(6) 0.0642(6) -0.0179(5) 0.0002(6) 0.0100(6)
Cl2 0.0403(4) 0.0675(6) 0.1363(11) -0.0026(5) -0.0083(7) 0.0236(7)
O1 0.0468(14) 0.0596(15) 0.086(2) 0.0041(12) 0.0112(14) 0.0228(15)
O2 0.089(2) 0.0758(19) 0.127(3) 0.0000(18) 0.006(2) 0.045(2)
O3 0.070(2) 0.094(2) 0.124(3) 0.0193(18) -0.001(2) 0.035(2)
N1 0.0445(17) 0.0621(19) 0.089(3) 0.0045(15) 0.0144(19) 0.0230(19)
N2 0.0442(16) 0.0428(15) 0.0493(18) -0.0004(14) 0.0019(15) -0.0026(15)
N3 0.066(2) 0.061(2) 0.066(2) 0.0007(19) -0.007(2) 0.0065(19)
C1 0.046(2) 0.0437(19) 0.065(3) 0.0046(14) 0.0124(19) -0.0034(18)
C2 0.051(2) 0.054(2) 0.065(3) -0.0046(18) 0.015(2) -0.009(2)
C3 0.061(2) 0.044(2) 0.038(2) -0.0077(17) 0.0005(18) -0.0042(17)
C4 0.050(2) 0.0450(19) 0.053(2) 0.0004(16) -0.0104(18) 0.0052(18)
C5 0.0418(18) 0.0520(19) 0.052(2) -0.0054(16) -0.0026(17) -0.0072(19)
C6 0.0440(18) 0.0357(15) 0.046(2) 0.0000(13) 0.0014(17) -0.0082(18)
C7 0.0402(18) 0.0428(17) 0.044(2) -0.0013(16) 0.0029(17) -0.0085(17)
C8 0.0472(19) 0.0424(17) 0.040(2) -0.0011(17) 0.0037(19) -0.0072(16)
C9 0.0462(19) 0.0400(17) 0.0370(19) 0.0007(15) 0.0012(17) -0.0081(16)
C10 0.0367(18) 0.052(2) 0.050(2) 0.0023(16) 0.0099(17) -0.0048(18)
C11 0.054(2) 0.0464(19) 0.047(2) -0.0071(16) 0.0106(19) 0.0000(18)
C12 0.050(2) 0.0432(19) 0.043(2) -0.0008(16) -0.0008(17) 0.0002(17)
C13 0.045(2) 0.059(2) 0.060(3) -0.0018(18) -0.0032(19) 0.006(2)
C14 0.044(2) 0.053(2) 0.055(2) -0.0082(16) 0.0048(18) 0.0032(19)

loop_
_atom_type_symbol
_atom_type_description
_atom_type_scat_dispersion_real
_atom_type_scat_dispersion_imag
_atom_type_scat_source
C C 0.0033 0.0016 'International Tables Vol C Tables 4.2.6.8 and 6.1.1.4'
H H 0.0000 0.0000 'International Tables Vol C Tables 4.2.6.8 and 6.1.1.4'
N N 0.0061 0.0033 'International Tables Vol C Tables 4.2.6.8 and 6.1.1.4'
O O 0.0106 0.0060 'International Tables Vol C Tables 4.2.6.8 and 6.1.1.4'
Cl Cl 0.1484 0.1585 'International Tables Vol C Tables 4.2.6.8 and 6.1.1.4'

loop_
_geom_angle_atom_site_label_1
_geom_angle_atom_site_label_2
_geom_angle_atom_site_label_3
_geom_angle_site_symmetry_1
_geom_angle_site_symmetry_3
_geom_angle
_geom_angle_publ_flag
C7 O1 N1 . . 106.2(2) ?
C8 N1 O1 . . 103.8(3) ?
C7 N2 C8 . . 103.8(3) ?
O2 N3 O3 . . 123.6(4) ?
O2 N3 C12 . . 118.2(3) ?
O3 N3 C12 . . 118.2(4) ?
C2 C1 C6 . . 122.1(3) ?
C2 C1 H1A . . 119.0 ?
C6 C1 H1A . . 119.0 ?
C3 C2 C1 . . 118.4(3) ?
C3 C2 H2A . . 120.8 ?
C1 C2 H2A . . 120.8 ?
C2 C3 C4 . . 121.3(3) ?
C2 C3 Cl1 . . 119.6(3) ?
C4 C3 Cl1 . . 119.1(3) ?
C5 C4 C3 . . 119.1(3) ?
C5 C4 H4A . . 120.4 ?
C3 C4 H4A . . 120.4 ?
C4 C5 C6 . . 122.0(3) ?
C4 C5 Cl2 . . 115.8(3) ?
C6 C5 Cl2 . . 122.1(3) ?
C5 C6 C1 . . 117.0(3) ?
C5 C6 C7 . . 127.1(3) ?
C1 C6 C7 . . 115.8(3) ?
N2 C7 O1 . . 112.3(3) ?
N2 C7 C6 . . 127.0(3) ?
O1 C7 C6 . . 120.7(3) ?
N1 C8 N2 . . 113.9(3) ?
N1 C8 C9 . . 122.5(3) ?
N2 C8 C9 . . 123.5(3) ?
C14 C9 C10 . . 119.4(3) ?
C14 C9 C8 . . 119.0(3) ?
C10 C9 C8 . . 121.6(3) ?
C11 C10 C9 . . 121.0(3) ?
C11 C10 H10A . . 119.5 ?
C9 C10 H10A . . 119.5 ?
C10 C11 C12 . . 118.0(3) ?
C10 C11 H11A . . 121.0 ?
C12 C11 H11A . . 121.0 ?
C13 C12 C11 . . 122.3(3) ?
C13 C12 N3 . . 118.4(3) ?
C11 C12 N3 . . 119.3(3) ?
C12 C13 C14 . . 119.2(3) ?
C12 C13 H13A . . 120.4 ?
C14 C13 H13A . . 120.4 ?
C13 C14 C9 . . 120.1(3) ?
C13 C14 H14A . . 120.0 ?
C9 C14 H14A . . 120.0 ?

loop_
_geom_bond_atom_site_label_1
_geom_bond_atom_site_label_2
_geom_bond_site_symmetry_2
_geom_bond_distance
_geom_bond_publ_flag
Cl1 C3 . 1.732(3) ?
Cl2 C5 . 1.739(3) ?
O1 C7 . 1.352(4) ?
O1 N1 . 1.403(4) ?
O2 N3 . 1.207(4) ?
O3 N3 . 1.218(4) ?
N1 C8 . 1.302(5) ?
N2 C7 . 1.289(4) ?
N2 C8 . 1.366(4) ?
N3 C12 . 1.474(5) ?
C1 C2 . 1.383(5) ?
C1 C6 . 1.398(4) ?
C1 H1A . 0.93 ?
C2 C3 . 1.380(5) ?
C2 H2A . 0.93 ?
C3 C4 . 1.381(5) ?
C4 C5 . 1.373(5) ?
C4 H4A . 0.93 ?
C5 C6 . 1.392(4) ?
C6 C7 . 1.458(4) ?
C8 C9 . 1.468(4) ?
C9 C14 . 1.384(4) ?
C9 C10 . 1.390(4) ?
C10 C11 . 1.378(4) ?
C10 H10A . 0.93 ?
C11 C12 . 1.377(5) ?
C11 H11A . 0.93 ?
C12 C13 . 1.371(5) ?
C13 C14 . 1.379(5) ?
C13 H13A . 0.93 ?
C14 H14A . 0.93 ?

loop_
_geom_hbond_atom_site_label_D
_geom_hbond_atom_site_label_H
_geom_hbond_atom_site_label_A
_geom_hbond_site_symmetry_A
_geom_hbond_distance_DH
_geom_hbond_distance_HA
_geom_hbond_distance_DA
_geom_hbond_angle_DHA
_geom_hbond_publ_flag
C13 H13A N1 3_555 0.93 2.54 3.338(5) 144 yes

loop_
_geom_torsion_atom_site_label_1
_geom_torsion_atom_site_label_2
_geom_torsion_atom_site_label_3
_geom_torsion_atom_site_label_4
_geom_torsion_site_symmetry_1
_geom_torsion_site_symmetry_2
_geom_torsion_site_symmetry_3
_geom_torsion_site_symmetry_4
_geom_torsion
_geom_torsion_publ_flag
C7 O1 N1 C8 . . . . -0.2(4) ?
C6 C1 C2 C3 . . . . -0.3(5) ?
C1 C2 C3 C4 . . . . 0.4(5) ?
C1 C2 C3 Cl1 . . . . 179.9(3) ?
C2 C3 C4 C5 . . . . -0.6(5) ?
Cl1 C3 C4 C5 . . . . 179.9(3) ?
C3 C4 C5 C6 . . . . 0.7(5) ?
C3 C4 C5 Cl2 . . . . 178.3(3) ?
C4 C5 C6 C1 . . . . -0.6(5) ?
Cl2 C5 C6 C1 . . . . -178.0(3) ?
C4 C5 C6 C7 . . . . 178.5(3) ?
Cl2 C5 C6 C7 . . . . 1.0(5) ?
C2 C1 C6 C5 . . . . 0.4(5) ?
C2 C1 C6 C7 . . . . -178.8(3) ?
C8 N2 C7 O1 . . . . -0.3(4) ?
C8 N2 C7 C6 . . . . 179.1(3) ?
N1 O1 C7 N2 . . . . 0.4(4) ?
N1 O1 C7 C6 . . . . -179.1(3) ?
C5 C6 C7 N2 . . . . -174.0(4) ?
C1 C6 C7 N2 . . . . 5.0(5) ?
C5 C6 C7 O1 . . . . 5.3(5) ?
C1 C6 C7 O1 . . . . -175.6(3) ?
O1 N1 C8 N2 . . . . 0.1(4) ?
O1 N1 C8 C9 . . . . -177.5(3) ?
C7 N2 C8 N1 . . . . 0.2(4) ?
C7 N2 C8 C9 . . . . 177.7(3) ?
N1 C8 C9 C14 . . . . 176.5(4) ?
N2 C8 C9 C14 . . . . -0.8(5) ?
N1 C8 C9 C10 . . . . -2.4(5) ?
N2 C8 C9 C10 . . . . -179.7(3) ?
C14 C9 C10 C11 . . . . 0.0(5) ?
C8 C9 C10 C11 . . . . 178.9(3) ?
C9 C10 C11 C12 . . . . -1.0(5) ?
C10 C11 C12 C13 . . . . 0.6(5) ?
C10 C11 C12 N3 . . . . -178.3(3) ?
O2 N3 C12 C13 . . . . 171.1(4) ?
O3 N3 C12 C13 . . . . -9.9(6) ?
O2 N3 C12 C11 . . . . -9.9(5) ?
O3 N3 C12 C11 . . . . 169.0(4) ?
C11 C12 C13 C14 . . . . 0.8(6) ?
N3 C12 C13 C14 . . . . 179.7(3) ?
C12 C13 C14 C9 . . . . -1.8(6) ?
C10 C9 C14 C13 . . . . 1.4(6) ?
C8 C9 C14 C13 . . . . -177.5(3) ?

loop_
_cod_related_entry_id
_cod_related_entry_database
_cod_related_entry_code
1 ChemSpider 612744
